data_4309457
loop_
_publ_author_name
'Ruifa Zong'
'Randolph P. Thummel'

_publ_section_title
;
2,2';9',2''-Ter[1,10]phenanthroline
;
_journal_name_full 'Inorganic Chemistry'
_journal_page_first 5984
_journal_page_last 5986
_journal_paper_doi 10.1021/ic050712w
_journal_volume 44
_journal_year 2005
_chemical_formula_moiety 'C72 H40 N12 Cu3 3+, 3 P F6 -, 3 C2 H3 N'
_chemical_formula_sum 'C78 H49 Cu3 F18 N15 P3'
_chemical_formula_weight 1821.85
_chemical_name_systematic
; 
 ? 
;
_space_group_IT_number 2
_symmetry_cell_setting triclinic
_symmetry_space_group_name_Hall '-P 1'
_symmetry_space_group_name_H-M 'P -1'
_atom_sites_solution_hydrogens geom
_atom_sites_solution_primary direct
_atom_sites_solution_secondary difmap
_audit_creation_method SHELXL-97
_cell_angle_alpha 100.631(1)
_cell_angle_beta 103.373(1)
_cell_angle_gamma 107.167(1)
_cell_formula_units_Z 2
_cell_length_a 13.7084(7)
_cell_length_b 16.0177(8)
_cell_length_c 18.4630(9)
_cell_measurement_reflns_used 6109
_cell_measurement_temperature 223(2)
_cell_measurement_theta_max 25.02
_cell_measurement_theta_min 1.18
_cell_volume 3626.4(3)
_computing_cell_refinement 'Bruker SAINT software (Bruker, 1999)'
_computing_data_collection 'Siemens SMART software (Siemens, 1996)'
_computing_data_reduction 'Bruker SAINT software (Bruker, 1999)'
_computing_structure_refinement 'SHELXL-97 (Sheldrick, 1997)'
_computing_structure_solution 'SHELXS-97 (Sheldrick, 1997)'
_diffrn_ambient_temperature 223(2)
_diffrn_detector_area_resol_mean 1K
_diffrn_measured_fraction_theta_full 0.984
_diffrn_measured_fraction_theta_max 0.984
_diffrn_measurement_device_type 'Siemens SMART CCD'
_diffrn_measurement_method CCD
_diffrn_radiation_monochromator graphite
_diffrn_radiation_source 'fine-focus sealed tube'
_diffrn_radiation_type MoK\a
_diffrn_radiation_wavelength 0.71073
_diffrn_reflns_av_R_equivalents 0.0201
_diffrn_reflns_av_sigmaI/netI 0.0179
_diffrn_reflns_limit_h_max 15
_diffrn_reflns_limit_h_min -16
_diffrn_reflns_limit_k_max 18
_diffrn_reflns_limit_k_min -19
_diffrn_reflns_limit_l_max 21
_diffrn_reflns_limit_l_min 0
_diffrn_reflns_number 19060
_diffrn_reflns_theta_full 25.02
_diffrn_reflns_theta_max 25.02
_diffrn_reflns_theta_min 1.18
_diffrn_standards_decay_% 0.0
_exptl_absorpt_coefficient_mu 1.043
_exptl_absorpt_correction_T_max 0.9378
_exptl_absorpt_correction_T_min 0.7435
_exptl_absorpt_correction_type empirical
_exptl_crystal_colour 'Very dark greenish-brown'
_exptl_crystal_density_diffrn 1.668
_exptl_crystal_density_method 'not measured'
_exptl_crystal_description 'Diamond column'
_exptl_crystal_F_000 1832
_exptl_crystal_size_max 0.50
_exptl_crystal_size_mid 0.45
_exptl_crystal_size_min 0.15
_refine_diff_density_max 0.771
_refine_diff_density_min -0.982
_refine_diff_density_rms 0.060
_refine_ls_extinction_coef 0.00077(13)
_refine_ls_extinction_expression Fc^*^=kFc[1+0.001xFc^2^\l^3^/sin(2\q)]^-1/4^
_refine_ls_extinction_method SHELXL
_refine_ls_goodness_of_fit_ref 1.012
_refine_ls_hydrogen_treatment mixed
_refine_ls_matrix_type full
_refine_ls_number_parameters 1034
_refine_ls_number_reflns 12589
_refine_ls_number_restraints 0
_refine_ls_restrained_S_all 1.012
_refine_ls_R_factor_all 0.0493
_refine_ls_R_factor_gt 0.0355
_refine_ls_shift/su_max 0.335
_refine_ls_shift/su_mean 0.007
_refine_ls_structure_factor_coef Fsqd
_refine_ls_weighting_details 'calc w=1/[\s^2^(Fo^2^)+(0.0456P)^2^+5.4499P] where P=(Fo^2^+2Fc^2^)/3'
_refine_ls_weighting_scheme calc
_refine_ls_wR_factor_gt 0.0898
_refine_ls_wR_factor_ref 0.1012
_reflns_number_gt 9631
_reflns_number_total 12591
_reflns_threshold_expression >4sigma(I)
_cod_data_source_file ic050712wsi20050506_115450.cif
_cod_data_source_block k883
_cod_depositor_comments
;
The following automatic conversions were performed:
'_symmetry_cell_setting' value 'Triclinic' changed to 'triclinic'
according to '/home/saulius/struct/CIF-dictionaries/cif_core.dic'
dictionary named 'cif_core.dic' version 2.4.1 from
2010-06-29.

'_exptl_absorpt_correction_type' value 'Empirical' changed to
'empirical' according to
'/home/saulius/struct/CIF-dictionaries/cif_core.dic' dictionary named
'cif_core.dic' version 2.4.1 from 2010-06-29.

Automatic conversion script
Id: cif_fix_enum 1527 2010-12-29 10:47:43Z saulius 
;
_cod_database_code 4309457

loop_
_symmetry_equiv_pos_as_xyz
'x, y, z'
'-x, -y, -z'

loop_
_atom_site_label
_atom_site_type_symbol
_atom_site_fract_x
_atom_site_fract_y
_atom_site_fract_z
_atom_site_U_iso_or_equiv
_atom_site_adp_type
_atom_site_occupancy
_atom_site_symmetry_multiplicity
_atom_site_calc_flag
_atom_site_refinement_flags
_atom_site_disorder_assembly
_atom_site_disorder_group
Cu1 Cu 0.71467(3) 0.39945(2) 0.41846(2) 0.02826(10) Uani 1 1 d . . .
Cu2 Cu 0.60906(3) 0.33300(2) 0.244172(19) 0.02658(9) Uani 1 1 d . . .
Cu3 Cu 0.51786(3) 0.27333(2) 0.07041(2) 0.03046(10) Uani 1 1 d . . .
N1 N 0.61719(19) 0.32478(17) 0.47040(14) 0.0318(5) Uani 1 1 d . . .
C2 C 0.6297(3) 0.2614(2) 0.50514(19) 0.0407(7) Uani 1 1 d . . .
H2 H 0.6958 0.2525 0.5145 0.049 Uiso 1 1 calc R . .
C3 C 0.5484(3) 0.2068(3) 0.5285(2) 0.0543(9) Uani 1 1 d . . .
H3 H 0.5603 0.1624 0.5527 0.065 Uiso 1 1 calc R . .
C4 C 0.4519(3) 0.2189(3) 0.5158(2) 0.0555(10) Uani 1 1 d . . .
H4 H 0.3969 0.1829 0.5311 0.067 Uiso 1 1 calc R . .
C5 C 0.4354(2) 0.2854(2) 0.47964(18) 0.0435(8) Uani 1 1 d . . .
C6 C 0.3392(3) 0.3065(3) 0.4669(2) 0.0572(11) Uani 1 1 d . . .
H6 H 0.2815 0.2723 0.4810 0.069 Uiso 1 1 calc R . .
C7 C 0.3298(3) 0.3738(3) 0.4355(2) 0.0548(10) Uani 1 1 d . . .
H7 H 0.2668 0.3875 0.4305 0.066 Uiso 1 1 calc R . .
C8 C 0.4126(2) 0.4255(3) 0.40941(18) 0.0425(8) Uani 1 1 d . . .
C9 C 0.4086(3) 0.4967(3) 0.37651(19) 0.0466(9) Uani 1 1 d . . .
H9 H 0.3495 0.5159 0.3725 0.056 Uiso 1 1 calc R . .
C10 C 0.4900(3) 0.5385(2) 0.35030(18) 0.0409(8) Uani 1 1 d . . .
H10 H 0.4892 0.5884 0.3305 0.049 Uiso 1 1 calc R . .
C11 C 0.5752(2) 0.50601(19) 0.35322(16) 0.0311(6) Uani 1 1 d . . .
N12 N 0.58459(18) 0.44115(15) 0.38775(13) 0.0273(5) Uani 1 1 d . . .
C13 C 0.5061(2) 0.4027(2) 0.41715(16) 0.0312(6) Uani 1 1 d . . .
C14 C 0.5203(2) 0.3359(2) 0.45677(16) 0.0324(6) Uani 1 1 d . . .
N15 N 0.68707(17) 0.47503(15) 0.27833(13) 0.0252(5) Uani 1 1 d . . .
C16 C 0.6589(2) 0.53908(19) 0.31655(16) 0.0299(6) Uani 1 1 d . . .
C17 C 0.7089(3) 0.6320(2) 0.32430(18) 0.0389(7) Uani 1 1 d . . .
H17 H 0.6837 0.6750 0.3479 0.047 Uiso 1 1 calc R . .
C18 C 0.7944(3) 0.6591(2) 0.29722(19) 0.0421(8) Uani 1 1 d . . .
H18 H 0.8296 0.7211 0.3035 0.051 Uiso 1 1 calc R . .
C19 C 0.8295(2) 0.5945(2) 0.26022(17) 0.0359(7) Uani 1 1 d . . .
C20 C 0.9219(3) 0.6164(2) 0.2338(2) 0.0446(8) Uani 1 1 d . . .
H20 H 0.9609 0.6776 0.2396 0.053 Uiso 1 1 calc R . .
C21 C 0.9542(3) 0.5515(2) 0.20088(19) 0.0445(8) Uani 1 1 d . . .
H21 H 1.0167 0.5682 0.1859 0.053 Uiso 1 1 calc R . .
C22 C 0.8947(2) 0.4569(2) 0.18818(17) 0.0363(7) Uani 1 1 d . . .
C23 C 0.9242(2) 0.3864(3) 0.15442(19) 0.0431(8) Uani 1 1 d . . .
H23 H 0.9884 0.3997 0.1413 0.052 Uiso 1 1 calc R . .
C24 C 0.8600(2) 0.2983(2) 0.14041(18) 0.0395(7) Uani 1 1 d . . .
H24 H 0.8807 0.2506 0.1193 0.047 Uiso 1 1 calc R . .
C25 C 0.7623(2) 0.2796(2) 0.15802(16) 0.0307(6) Uani 1 1 d . . .
N26 N 0.73424(17) 0.34479(15) 0.19405(12) 0.0249(5) Uani 1 1 d . . .
C27 C 0.8000(2) 0.43224(19) 0.20973(15) 0.0277(6) Uani 1 1 d . . .
C28 C 0.7703(2) 0.50215(19) 0.25015(15) 0.0273(6) Uani 1 1 d . . .
N29 N 0.58051(19) 0.17954(15) 0.10846(13) 0.0283(5) Uani 1 1 d . . .
C30 C 0.6826(2) 0.1863(2) 0.13408(16) 0.0312(6) Uani 1 1 d . . .
C31 C 0.7111(3) 0.1090(2) 0.13927(18) 0.0399(7) Uani 1 1 d . . .
H31 H 0.7835 0.1141 0.1520 0.048 Uiso 1 1 calc R . .
C32 C 0.6327(3) 0.0274(2) 0.12569(18) 0.0440(8) Uani 1 1 d . . .
H32 H 0.6511 -0.0237 0.1315 0.053 Uiso 1 1 calc R . .
C33 C 0.5248(3) 0.0193(2) 0.10301(18) 0.0400(7) Uani 1 1 d . . .
C34 C 0.4368(3) -0.0619(2) 0.0910(2) 0.0519(9) Uani 1 1 d . . .
H34 H 0.4501 -0.1142 0.0995 0.062 Uiso 1 1 calc R . .
C35 C 0.3348(3) -0.0648(2) 0.0677(2) 0.0532(10) Uani 1 1 d . . .
H35 H 0.2786 -0.1184 0.0626 0.064 Uiso 1 1 calc R . .
C36 C 0.3095(3) 0.0115(2) 0.05058(19) 0.0416(8) Uani 1 1 d . . .
C37 C 0.2052(3) 0.0107(2) 0.0227(2) 0.0506(9) Uani 1 1 d . . .
H37 H 0.1460 -0.0410 0.0166 0.061 Uiso 1 1 calc R . .
C38 C 0.1902(3) 0.0860(2) 0.0046(2) 0.0502(9) Uani 1 1 d . . .
H38 H 0.1206 0.0866 -0.0138 0.060 Uiso 1 1 calc R . .
C39 C 0.2792(2) 0.1618(2) 0.0138(2) 0.0419(8) Uani 1 1 d . . .
H39 H 0.2674 0.2124 0.0000 0.050 Uiso 1 1 calc R . .
N40 N 0.37951(19) 0.16615(16) 0.04090(14) 0.0316(5) Uani 1 1 d . . .
C41 C 0.3947(2) 0.09181(19) 0.06018(16) 0.0310(6) Uani 1 1 d . . .
C42 C 0.5028(2) 0.09737(18) 0.09093(16) 0.0303(6) Uani 1 1 d . . .
N43 N 0.61979(18) 0.35500(16) 0.02719(13) 0.0294(5) Uani 1 1 d . . .
C44 C 0.6876(2) 0.3370(2) -0.00916(18) 0.0359(7) Uani 1 1 d . . .
H44 H 0.6822 0.2762 -0.0256 0.043 Uiso 1 1 calc R . .
C45 C 0.7667(3) 0.4040(2) -0.02413(19) 0.0418(8) Uani 1 1 d . . .
H45 H 0.8141 0.3883 -0.0487 0.050 Uiso 1 1 calc R . .
C46 C 0.7739(2) 0.4924(2) -0.00250(19) 0.0409(8) Uani 1 1 d . . .
H46 H 0.8262 0.5381 -0.0124 0.049 Uiso 1 1 calc R . .
C47 C 0.7031(2) 0.5144(2) 0.03444(17) 0.0338(7) Uani 1 1 d . . .
C48 C 0.7015(3) 0.6047(2) 0.05659(19) 0.0416(8) Uani 1 1 d . . .
H48 H 0.7521 0.6527 0.0476 0.050 Uiso 1 1 calc R . .
C49 C 0.6296(3) 0.6224(2) 0.08983(19) 0.0403(8) Uani 1 1 d . . .
H49 H 0.6280 0.6816 0.1008 0.048 Uiso 1 1 calc R . .
C50 C 0.5551(2) 0.55212(19) 0.10881(17) 0.0328(7) Uani 1 1 d . . .
C51 C 0.4784(3) 0.5653(2) 0.14388(17) 0.0373(7) Uani 1 1 d . . .
H51 H 0.4707 0.6223 0.1540 0.045 Uiso 1 1 calc R . .
C52 C 0.4149(2) 0.4950(2) 0.16336(17) 0.0355(7) Uani 1 1 d . . .
H52 H 0.3611 0.5025 0.1847 0.043 Uiso 1 1 calc R . .
C53 C 0.4310(2) 0.41118(19) 0.15106(16) 0.0293(6) Uani 1 1 d . . .
N54 N 0.49943(17) 0.39512(15) 0.11419(13) 0.0258(5) Uani 1 1 d . . .
C55 C 0.5585(2) 0.46382(18) 0.09153(15) 0.0270(6) Uani 1 1 d . . .
C56 C 0.6289(2) 0.44359(18) 0.05008(15) 0.0271(6) Uani 1 1 d . . .
N57 N 0.44041(18) 0.29622(15) 0.21488(13) 0.0273(5) Uani 1 1 d . . .
C58 C 0.3777(2) 0.3376(2) 0.18209(16) 0.0310(6) Uani 1 1 d . . .
C59 C 0.2676(2) 0.3107(2) 0.17484(19) 0.0432(8) Uani 1 1 d . . .
H59 H 0.2264 0.3430 0.1538 0.052 Uiso 1 1 calc R . .
C60 C 0.2216(3) 0.2372(3) 0.1987(2) 0.0525(9) Uani 1 1 d . . .
H60 H 0.1478 0.2176 0.1930 0.063 Uiso 1 1 calc R . .
C61 C 0.2841(2) 0.1909(2) 0.2319(2) 0.0452(8) Uani 1 1 d . . .
C62 C 0.2425(3) 0.1117(3) 0.2568(3) 0.0663(12) Uani 1 1 d . . .
H62 H 0.1691 0.0894 0.2520 0.080 Uiso 1 1 calc R . .
C63 C 0.3054(3) 0.0687(3) 0.2867(3) 0.0643(12) Uani 1 1 d . . .
H63 H 0.2748 0.0155 0.3004 0.077 Uiso 1 1 calc R . .
C64 C 0.4185(3) 0.1023(2) 0.2981(2) 0.0451(8) Uani 1 1 d . . .
C65 C 0.4886(3) 0.0610(2) 0.3302(2) 0.0502(9) Uani 1 1 d . . .
H65 H 0.4614 0.0070 0.3438 0.060 Uiso 1 1 calc R . .
C66 C 0.5956(3) 0.0987(2) 0.3417(2) 0.0429(8) Uani 1 1 d . . .
H66 H 0.6427 0.0708 0.3625 0.052 Uiso 1 1 calc R . .
C67 C 0.6349(2) 0.18036(19) 0.32184(16) 0.0309(6) Uani 1 1 d . . .
N68 N 0.57052(18) 0.22074(15) 0.28926(13) 0.0271(5) Uani 1 1 d . . .
C69 C 0.4636(2) 0.18165(19) 0.27653(17) 0.0314(6) Uani 1 1 d . . .
C70 C 0.3947(2) 0.2246(2) 0.24063(17) 0.0324(6) Uani 1 1 d . . .
N71 N 0.78568(18) 0.31843(15) 0.36511(13) 0.0257(5) Uani 1 1 d . . .
C72 C 0.7508(2) 0.22828(19) 0.33777(16) 0.0293(6) Uani 1 1 d . . .
C73 C 0.8189(3) 0.1822(2) 0.31983(18) 0.0383(7) Uani 1 1 d . . .
H73 H 0.7952 0.1184 0.3070 0.046 Uiso 1 1 calc R . .
C74 C 0.9200(3) 0.2314(2) 0.32129(18) 0.0411(8) Uani 1 1 d . . .
H74 H 0.9650 0.2015 0.3069 0.049 Uiso 1 1 calc R . .
C75 C 0.9564(2) 0.3267(2) 0.34430(16) 0.0348(7) Uani 1 1 d . . .
C76 C 1.0568(2) 0.3846(3) 0.34165(18) 0.0430(8) Uani 1 1 d . . .
H76 H 1.1025 0.3585 0.3231 0.052 Uiso 1 1 calc R . .
C77 C 1.0871(2) 0.4757(3) 0.36527(18) 0.0428(8) Uani 1 1 d . . .
H77 H 1.1521 0.5119 0.3608 0.051 Uiso 1 1 calc R . .
C78 C 1.0224(2) 0.5185(2) 0.39713(17) 0.0347(7) Uani 1 1 d . . .
C79 C 1.0510(2) 0.6125(2) 0.42447(18) 0.0402(8) Uani 1 1 d . . .
H79 H 1.1155 0.6517 0.4217 0.048 Uiso 1 1 calc R . .
C80 C 0.9854(3) 0.6473(2) 0.45514(18) 0.0396(7) Uani 1 1 d . . .
H80 H 1.0040 0.7105 0.4733 0.048 Uiso 1 1 calc R . .
C81 C 0.8900(2) 0.58786(19) 0.45926(16) 0.0318(6) Uani 1 1 d . . .
H81 H 0.8462 0.6127 0.4815 0.038 Uiso 1 1 calc R . .
N82 N 0.85819(18) 0.49778(15) 0.43324(13) 0.0268(5) Uani 1 1 d . . .
C83 C 0.9234(2) 0.46354(19) 0.40143(15) 0.0266(6) Uani 1 1 d . . .
C84 C 0.8879(2) 0.3670(2) 0.37019(15) 0.0271(6) Uani 1 1 d . . .
N85 N 0.2576(4) 0.5902(4) 0.2571(3) 0.1038(16) Uani 1 1 d . . .
C86 C 0.2671(3) 0.6597(4) 0.2474(3) 0.0678(12) Uani 1 1 d . . .
C87 C 0.2785(4) 0.7478(3) 0.2343(3) 0.0774(13) Uani 1 1 d . . .
H87A H 0.2086 0.7536 0.2203 0.116 Uiso 1 1 calc R . .
H87B H 0.3098 0.7540 0.1927 0.116 Uiso 1 1 calc R . .
H87C H 0.3247 0.7948 0.2811 0.116 Uiso 1 1 calc R . .
N88 N 0.9418(3) 1.0518(3) 0.2026(3) 0.0845(12) Uani 1 1 d . . .
C89 C 0.9279(3) 0.9786(3) 0.2052(2) 0.0619(11) Uani 1 1 d . . .
C90 C 0.9110(4) 0.8859(3) 0.2095(3) 0.0780(13) Uani 1 1 d . . .
H90A H 0.8412 0.8596 0.2159 0.117 Uiso 1 1 calc R . .
H90B H 0.9662 0.8859 0.2532 0.117 Uiso 1 1 calc R . .
H90C H 0.9145 0.8503 0.1622 0.117 Uiso 1 1 calc R . .
N91 N -0.0898(3) 0.8172(3) 0.5389(3) 0.0965(15) Uani 1 1 d . . .
C92 C -0.0249(4) 0.8865(3) 0.5594(3) 0.0638(11) Uani 1 1 d . . .
C93 C 0.0600(4) 0.9745(3) 0.5860(3) 0.0679(11) Uani 1 1 d . . .
H93A H 0.1008 0.9802 0.5495 0.102 Uiso 1 1 calc R . .
H93B H 0.1070 0.9805 0.6363 0.102 Uiso 1 1 calc R . .
H93C H 0.0292 1.0218 0.5900 0.102 Uiso 1 1 calc R . .
P1 P 0.01217(7) 0.75174(6) 0.03397(5) 0.0407(2) Uani 1 1 d . . .
F1 F -0.0412(2) 0.65602(16) -0.02889(17) 0.0927(10) Uani 1 1 d . . .
F2 F 0.0637(2) 0.84813(17) 0.09361(17) 0.0924(10) Uani 1 1 d . . .
F3 F 0.0043(2) 0.7035(2) 0.09942(17) 0.0942(9) Uani 1 1 d . . .
F4 F 0.0184(2) 0.79937(18) -0.03439(15) 0.0767(7) Uani 1 1 d . . .
F5 F -0.10346(19) 0.75480(19) 0.02737(19) 0.0879(9) Uani 1 1 d . . .
F6 F 0.12688(18) 0.74808(19) 0.03630(18) 0.0825(8) Uani 1 1 d . . .
P2 P 0.17288(8) 0.87754(7) 0.40166(7) 0.0549(3) Uani 1 1 d . . .
F7 F 0.1746(3) 0.97601(19) 0.4324(2) 0.1050(10) Uani 1 1 d . . .
F8 F 0.1716(2) 0.77749(17) 0.37018(17) 0.0876(8) Uani 1 1 d . . .
F9 F 0.1461(2) 0.8861(2) 0.31553(17) 0.0907(9) Uani 1 1 d . . .
F10 F 0.1975(3) 0.8635(2) 0.48562(17) 0.1001(10) Uani 1 1 d . . .
F11 F 0.0484(2) 0.8378(2) 0.3919(2) 0.0948(10) Uani 1 1 d . . .
F12 F 0.2961(2) 0.9159(2) 0.40884(19) 0.0911(9) Uani 1 1 d . . .
P3 P 0.61535(16) 0.83979(14) 0.28241(12) 0.0486(10) Uiso 0.50 1 d PG A 1
F13 F 0.5448(3) 0.74566(17) 0.2909(2) 0.059(3) Uiso 0.50 1 d PG A 1
F14 F 0.6859(3) 0.93391(18) 0.2740(2) 0.092(3) Uiso 0.50 1 d PG A 1
F15 F 0.7055(2) 0.8520(3) 0.35940(17) 0.0650(12) Uiso 0.50 1 d PG A 1
F16 F 0.5252(3) 0.8275(3) 0.20541(19) 0.0853(16) Uiso 0.50 1 d PG A 1
F17 F 0.5593(3) 0.8912(2) 0.3320(3) 0.0712(13) Uiso 0.50 1 d PG A 1
F18 F 0.6714(3) 0.7883(2) 0.2328(2) 0.0660(13) Uiso 0.50 1 d PG A 1
P3' P 0.6233(3) 0.8528(2) 0.27882(18) 0.0477(19) Uiso 0.30 1 d PG B 2
F13' F 0.5450(4) 0.7582(3) 0.2807(3) 0.099(8) Uiso 0.30 1 d PG B 2
F14' F 0.7016(4) 0.9475(3) 0.2769(3) 0.046(2) Uiso 0.30 1 d PG B 2
F15' F 0.7237(3) 0.8298(4) 0.3200(4) 0.0637(19) Uiso 0.30 1 d PG B 2
F16' F 0.5229(3) 0.8759(4) 0.2377(3) 0.0557(18) Uiso 0.30 1 d PG B 2
F17' F 0.6182(5) 0.8994(3) 0.3611(2) 0.0456(15) Uiso 0.30 1 d PG B 2
F18' F 0.6283(6) 0.8063(4) 0.1966(3) 0.084(3) Uiso 0.30 1 d PG B 2
P3" P 0.6116(3) 0.8439(3) 0.2714(3) 0.043(3) Uiso 0.20 1 d PG C 3
F13" F 0.5439(6) 0.7526(4) 0.2858(5) 0.056(11) Uiso 0.20 1 d PG C 3
F14" F 0.6793(5) 0.9353(4) 0.2570(5) 0.047(3) Uiso 0.20 1 d PG C 3
F15" F 0.6657(7) 0.8865(6) 0.3622(3) 0.066(3) Uiso 0.20 1 d PG C 3
F16" F 0.5575(7) 0.8014(5) 0.1806(3) 0.051(2) Uiso 0.20 1 d PG C 3
F17" F 0.5181(5) 0.8827(5) 0.2754(6) 0.058(3) Uiso 0.20 1 d PG C 3
F18" F 0.7050(5) 0.8052(5) 0.2674(6) 0.045(2) Uiso 0.20 1 d PG C 3

loop_
_atom_site_aniso_label
_atom_site_aniso_U_11
_atom_site_aniso_U_22
_atom_site_aniso_U_33
_atom_site_aniso_U_23
_atom_site_aniso_U_13
_atom_site_aniso_U_12
Cu1 0.02340(17) 0.02991(19) 0.0358(2) 0.01240(15) 0.01255(15) 0.01071(14)
Cu2 0.02398(17) 0.02456(18) 0.03210(19) 0.01095(14) 0.01046(14) 0.00638(14)
Cu3 0.03009(19) 0.02267(18) 0.0380(2) 0.01160(15) 0.01026(15) 0.00653(14)
N1 0.0294(13) 0.0351(13) 0.0320(13) 0.0112(11) 0.0119(10) 0.0096(11)
C2 0.0377(17) 0.0433(18) 0.0429(18) 0.0198(15) 0.0133(14) 0.0111(14)
C3 0.058(2) 0.057(2) 0.051(2) 0.0309(18) 0.0221(18) 0.0103(18)
C4 0.046(2) 0.068(3) 0.046(2) 0.0215(19) 0.0230(17) 0.0000(18)
C5 0.0318(16) 0.061(2) 0.0305(17) 0.0091(15) 0.0141(13) 0.0039(15)
C6 0.0293(17) 0.096(3) 0.041(2) 0.015(2) 0.0189(15) 0.0099(19)
C7 0.0275(17) 0.100(3) 0.0394(19) 0.011(2) 0.0152(15) 0.0265(19)
C8 0.0319(16) 0.067(2) 0.0284(16) 0.0027(15) 0.0091(13) 0.0231(16)
C9 0.0395(18) 0.071(2) 0.0350(17) 0.0046(16) 0.0057(14) 0.0369(18)
C10 0.0470(19) 0.0479(19) 0.0314(16) 0.0044(14) 0.0056(14) 0.0305(16)
C11 0.0314(15) 0.0317(15) 0.0266(15) 0.0020(12) 0.0019(12) 0.0148(12)
N12 0.0248(12) 0.0292(12) 0.0261(12) 0.0042(10) 0.0063(10) 0.0101(10)
C13 0.0253(14) 0.0418(17) 0.0242(14) 0.0026(12) 0.0075(11) 0.0125(13)
C14 0.0255(14) 0.0419(17) 0.0257(15) 0.0037(12) 0.0098(12) 0.0076(13)
N15 0.0250(11) 0.0230(12) 0.0246(12) 0.0087(9) 0.0024(9) 0.0069(9)
C16 0.0317(15) 0.0283(15) 0.0284(15) 0.0083(12) 0.0009(12) 0.0148(12)
C17 0.0492(19) 0.0269(16) 0.0383(17) 0.0092(13) 0.0031(15) 0.0180(14)
C18 0.0470(19) 0.0249(16) 0.0443(19) 0.0145(14) 0.0014(15) 0.0050(14)
C19 0.0339(16) 0.0330(16) 0.0322(16) 0.0171(13) -0.0007(13) 0.0028(13)
C20 0.0357(17) 0.0417(19) 0.0448(19) 0.0236(16) 0.0050(15) -0.0042(15)
C21 0.0293(16) 0.056(2) 0.0422(19) 0.0232(16) 0.0111(14) 0.0004(15)
C22 0.0268(15) 0.0521(19) 0.0296(16) 0.0182(14) 0.0090(12) 0.0086(14)
C23 0.0267(15) 0.069(2) 0.0367(18) 0.0186(16) 0.0146(13) 0.0148(16)
C24 0.0362(17) 0.057(2) 0.0325(17) 0.0111(15) 0.0147(14) 0.0234(16)
C25 0.0311(15) 0.0393(17) 0.0233(14) 0.0093(12) 0.0083(12) 0.0144(13)
N26 0.0224(11) 0.0304(12) 0.0227(11) 0.0097(9) 0.0069(9) 0.0091(10)
C27 0.0244(14) 0.0361(16) 0.0229(14) 0.0138(12) 0.0062(11) 0.0083(12)
C28 0.0247(14) 0.0294(15) 0.0240(14) 0.0130(11) 0.0010(11) 0.0054(11)
N29 0.0341(13) 0.0265(12) 0.0247(12) 0.0068(10) 0.0091(10) 0.0112(10)
C30 0.0382(16) 0.0373(16) 0.0230(14) 0.0074(12) 0.0114(12) 0.0192(13)
C31 0.0482(19) 0.0431(19) 0.0317(16) 0.0045(14) 0.0075(14) 0.0277(16)
C32 0.065(2) 0.0347(18) 0.0350(17) 0.0071(14) 0.0068(16) 0.0293(17)
C33 0.058(2) 0.0286(16) 0.0312(16) 0.0076(13) 0.0080(15) 0.0175(15)
C34 0.073(3) 0.0238(17) 0.052(2) 0.0144(15) 0.0085(19) 0.0134(16)
C35 0.063(2) 0.0255(17) 0.059(2) 0.0172(16) 0.0108(19) 0.0015(16)
C36 0.049(2) 0.0264(16) 0.0399(18) 0.0096(13) 0.0108(15) 0.0025(14)
C37 0.0394(19) 0.0367(19) 0.059(2) 0.0131(16) 0.0093(16) -0.0060(15)
C38 0.0318(17) 0.0407(19) 0.065(2) 0.0145(17) 0.0051(16) 0.0018(15)
C39 0.0345(17) 0.0326(17) 0.052(2) 0.0133(15) 0.0063(15) 0.0067(13)
N40 0.0320(13) 0.0246(12) 0.0337(13) 0.0087(10) 0.0068(11) 0.0056(10)
C41 0.0378(16) 0.0238(14) 0.0270(15) 0.0066(11) 0.0084(12) 0.0056(12)
C42 0.0435(17) 0.0237(14) 0.0232(14) 0.0062(11) 0.0095(12) 0.0117(13)
N43 0.0296(12) 0.0287(13) 0.0293(13) 0.0106(10) 0.0083(10) 0.0083(10)
C44 0.0387(17) 0.0357(17) 0.0355(17) 0.0123(13) 0.0144(14) 0.0125(14)
C45 0.0374(17) 0.053(2) 0.0418(18) 0.0210(16) 0.0195(15) 0.0155(15)
C46 0.0328(16) 0.0447(19) 0.0421(18) 0.0224(15) 0.0103(14) 0.0037(14)
C47 0.0289(15) 0.0334(16) 0.0320(16) 0.0163(13) 0.0009(12) 0.0030(12)
C48 0.0415(18) 0.0301(16) 0.0456(19) 0.0200(14) 0.0056(15) 0.0020(14)
C49 0.0456(18) 0.0234(15) 0.0425(18) 0.0134(13) -0.0010(15) 0.0071(13)
C50 0.0353(16) 0.0278(15) 0.0288(15) 0.0094(12) -0.0021(12) 0.0102(13)
C51 0.0449(18) 0.0330(16) 0.0328(16) 0.0088(13) 0.0004(14) 0.0211(14)
C52 0.0374(16) 0.0424(18) 0.0302(16) 0.0092(13) 0.0056(13) 0.0228(14)
C53 0.0255(14) 0.0329(15) 0.0267(14) 0.0091(12) 0.0012(11) 0.0107(12)
N54 0.0242(11) 0.0266(12) 0.0243(12) 0.0087(9) 0.0031(9) 0.0078(9)
C55 0.0269(14) 0.0256(14) 0.0242(14) 0.0098(11) 0.0003(11) 0.0071(11)
C56 0.0269(14) 0.0255(14) 0.0252(14) 0.0113(11) 0.0025(11) 0.0056(11)
N57 0.0244(12) 0.0287(12) 0.0268(12) 0.0077(10) 0.0086(10) 0.0059(10)
C58 0.0275(14) 0.0378(16) 0.0273(15) 0.0074(12) 0.0074(12) 0.0127(13)
C59 0.0275(16) 0.059(2) 0.0452(19) 0.0179(16) 0.0104(14) 0.0160(15)
C60 0.0241(16) 0.070(3) 0.063(2) 0.025(2) 0.0158(16) 0.0107(16)
C61 0.0289(16) 0.052(2) 0.052(2) 0.0192(17) 0.0153(15) 0.0040(15)
C62 0.037(2) 0.068(3) 0.093(3) 0.042(2) 0.026(2) 0.0005(19)
C63 0.048(2) 0.054(2) 0.091(3) 0.043(2) 0.025(2) 0.0001(18)
C64 0.0444(19) 0.0366(18) 0.053(2) 0.0224(16) 0.0176(16) 0.0038(15)
C65 0.059(2) 0.0315(17) 0.062(2) 0.0267(16) 0.0218(18) 0.0075(16)
C66 0.053(2) 0.0309(17) 0.0475(19) 0.0185(14) 0.0141(16) 0.0152(15)
C67 0.0398(16) 0.0249(14) 0.0277(15) 0.0079(12) 0.0091(13) 0.0114(12)
N68 0.0303(12) 0.0228(12) 0.0270(12) 0.0082(9) 0.0097(10) 0.0060(10)
C69 0.0323(15) 0.0250(14) 0.0335(16) 0.0098(12) 0.0122(12) 0.0023(12)
C70 0.0286(15) 0.0327(16) 0.0317(16) 0.0095(12) 0.0092(12) 0.0046(12)
N71 0.0261(12) 0.0287(12) 0.0247(12) 0.0111(10) 0.0069(9) 0.0114(10)
C72 0.0357(15) 0.0300(15) 0.0256(14) 0.0111(12) 0.0067(12) 0.0161(12)
C73 0.0485(19) 0.0363(17) 0.0341(17) 0.0094(13) 0.0074(14) 0.0248(15)
C74 0.0429(18) 0.054(2) 0.0352(17) 0.0090(15) 0.0095(14) 0.0338(16)
C75 0.0328(16) 0.0527(19) 0.0244(15) 0.0119(13) 0.0060(12) 0.0242(14)
C76 0.0287(16) 0.073(3) 0.0343(17) 0.0148(16) 0.0126(13) 0.0253(16)
C77 0.0229(15) 0.072(3) 0.0365(17) 0.0219(17) 0.0112(13) 0.0149(15)
C78 0.0217(14) 0.0516(19) 0.0289(15) 0.0189(14) 0.0039(12) 0.0082(13)
C79 0.0283(15) 0.0471(19) 0.0376(17) 0.0218(15) 0.0042(13) 0.0008(14)
C80 0.0388(17) 0.0312(16) 0.0373(17) 0.0143(13) 0.0010(14) 0.0013(13)
C81 0.0336(15) 0.0316(16) 0.0274(15) 0.0103(12) 0.0036(12) 0.0107(13)
N82 0.0259(12) 0.0312(13) 0.0239(12) 0.0114(10) 0.0062(9) 0.0097(10)
C83 0.0204(13) 0.0375(16) 0.0225(14) 0.0131(12) 0.0027(11) 0.0111(12)
C84 0.0236(13) 0.0387(16) 0.0220(14) 0.0116(12) 0.0052(11) 0.0145(12)
N85 0.093(3) 0.121(4) 0.148(5) 0.069(4) 0.066(3) 0.067(3)
C86 0.051(2) 0.094(4) 0.073(3) 0.028(3) 0.028(2) 0.038(2)
C87 0.074(3) 0.086(3) 0.081(3) 0.021(3) 0.033(3) 0.033(3)
N88 0.083(3) 0.080(3) 0.089(3) 0.007(2) 0.018(2) 0.042(2)
C89 0.054(2) 0.082(3) 0.051(2) 0.003(2) 0.0144(19) 0.036(2)
C90 0.084(3) 0.082(3) 0.079(3) 0.020(3) 0.037(3) 0.038(3)
N91 0.061(3) 0.088(3) 0.154(5) 0.042(3) 0.048(3) 0.025(2)
C92 0.054(2) 0.076(3) 0.079(3) 0.033(2) 0.029(2) 0.034(2)
C93 0.069(3) 0.072(3) 0.064(3) 0.020(2) 0.013(2) 0.031(2)
P1 0.0355(4) 0.0361(4) 0.0561(5) 0.0173(4) 0.0251(4) 0.0093(4)
F1 0.099(2) 0.0486(14) 0.110(2) -0.0069(14) 0.0670(18) -0.0138(13)
F2 0.105(2) 0.0556(15) 0.096(2) -0.0092(14) 0.0636(18) -0.0082(14)
F3 0.105(2) 0.104(2) 0.089(2) 0.0663(18) 0.0403(17) 0.0257(17)
F4 0.0810(17) 0.0813(17) 0.0827(18) 0.0479(15) 0.0407(14) 0.0219(14)
F5 0.0489(14) 0.0941(19) 0.146(3) 0.0518(19) 0.0525(16) 0.0318(14)
F6 0.0471(13) 0.0889(18) 0.131(2) 0.0455(17) 0.0415(15) 0.0318(13)
P2 0.0512(6) 0.0540(6) 0.0735(7) 0.0352(5) 0.0279(5) 0.0207(5)
F7 0.115(2) 0.0650(17) 0.160(3) 0.0335(19) 0.068(2) 0.0457(17)
F8 0.120(2) 0.0561(15) 0.109(2) 0.0395(15) 0.0617(19) 0.0312(15)
F9 0.0873(19) 0.109(2) 0.091(2) 0.0676(18) 0.0322(16) 0.0271(17)
F10 0.119(2) 0.133(3) 0.0726(18) 0.0451(18) 0.0331(17) 0.064(2)
F11 0.0552(15) 0.111(2) 0.141(3) 0.078(2) 0.0449(16) 0.0236(15)
F12 0.0500(14) 0.0889(19) 0.138(3) 0.0427(18) 0.0313(16) 0.0204(13)

loop_
_atom_type_symbol
_atom_type_description
_atom_type_scat_dispersion_real
_atom_type_scat_dispersion_imag
_atom_type_scat_source
C C 0.0033 0.0016 'International Tables Vol C Tables 4.2.6.8 and 6.1.1.4'
H H 0.0000 0.0000 'International Tables Vol C Tables 4.2.6.8 and 6.1.1.4'
N N 0.0061 0.0033 'International Tables Vol C Tables 4.2.6.8 and 6.1.1.4'
F F 0.0171 0.0103 'International Tables Vol C Tables 4.2.6.8 and 6.1.1.4'
P P 0.1023 0.0942 'International Tables Vol C Tables 4.2.6.8 and 6.1.1.4'
Cu Cu 0.3201 1.2651 'International Tables Vol C Tables 4.2.6.8 and 6.1.1.4'

loop_
_geom_angle_atom_site_label_1
_geom_angle_atom_site_label_2
_geom_angle_atom_site_label_3
_geom_angle
_geom_angle_site_symmetry_1
_geom_angle_site_symmetry_3
_geom_angle_publ_flag
N82 Cu1 N1 146.61(9) . . ?
N82 Cu1 N71 81.32(9) . . ?
N1 Cu1 N71 108.73(9) . . ?
N82 Cu1 N12 113.08(9) . . ?
N1 Cu1 N12 81.22(9) . . ?
N71 Cu1 N12 138.02(9) . . ?
N68 Cu2 N15 141.88(9) . . ?
N68 Cu2 N26 114.80(9) . . ?
N15 Cu2 N26 79.44(9) . . ?
N68 Cu2 N57 79.60(9) . . ?
N15 Cu2 N57 111.69(9) . . ?
N26 Cu2 N57 141.89(9) . . ?
N40 Cu3 N43 143.80(10) . . ?
N40 Cu3 N54 111.92(9) . . ?
N43 Cu3 N54 81.41(9) . . ?
N40 Cu3 N29 81.16(9) . . ?
N43 Cu3 N29 110.68(9) . . ?
N54 Cu3 N29 140.16(9) . . ?
C2 N1 C14 117.5(3) . . ?
C2 N1 Cu1 129.8(2) . . ?
C14 N1 Cu1 112.10(19) . . ?
N1 C2 C3 123.0(3) . . ?
C4 C3 C2 119.4(3) . . ?
C3 C4 C5 119.6(3) . . ?
C4 C5 C14 117.4(3) . . ?
C4 C5 C6 124.0(3) . . ?
C14 C5 C6 118.6(3) . . ?
C7 C6 C5 121.5(3) . . ?
C6 C7 C8 122.0(3) . . ?
C9 C8 C13 117.1(3) . . ?
C9 C8 C7 125.2(3) . . ?
C13 C8 C7 117.7(3) . . ?
C10 C9 C8 120.3(3) . . ?
C9 C10 C11 119.1(3) . . ?
N12 C11 C10 122.2(3) . . ?
N12 C11 C16 115.3(2) . . ?
C10 C11 C16 122.6(3) . . ?
C11 N12 C13 118.4(2) . . ?
C11 N12 Cu1 129.41(19) . . ?
C13 N12 Cu1 111.64(18) . . ?
N12 C13 C8 122.5(3) . . ?
N12 C13 C14 117.2(2) . . ?
C8 C13 C14 120.2(3) . . ?
N1 C14 C5 123.1(3) . . ?
N1 C14 C13 117.3(2) . . ?
C5 C14 C13 119.5(3) . . ?
C16 N15 C28 118.0(2) . . ?
C16 N15 Cu2 128.80(19) . . ?
C28 N15 Cu2 112.88(18) . . ?
N15 C16 C17 122.2(3) . . ?
N15 C16 C11 115.5(2) . . ?
C17 C16 C11 122.2(3) . . ?
C18 C17 C16 119.4(3) . . ?
C17 C18 C19 120.0(3) . . ?
C18 C19 C28 117.1(3) . . ?
C18 C19 C20 124.1(3) . . ?
C28 C19 C20 118.9(3) . . ?
C21 C20 C19 121.5(3) . . ?
C20 C21 C22 121.2(3) . . ?
C23 C22 C27 117.1(3) . . ?
C23 C22 C21 123.8(3) . . ?
C27 C22 C21 119.1(3) . . ?
C24 C23 C22 120.1(3) . . ?
C23 C24 C25 119.2(3) . . ?
N26 C25 C24 122.3(3) . . ?
N26 C25 C30 116.1(2) . . ?
C24 C25 C30 121.5(3) . . ?
C25 N26 C27 118.0(2) . . ?
C25 N26 Cu2 129.19(19) . . ?
C27 N26 Cu2 112.40(18) . . ?
N26 C27 C22 123.0(3) . . ?
N26 C27 C28 117.6(2) . . ?
C22 C27 C28 119.4(3) . . ?
N15 C28 C19 123.1(3) . . ?
N15 C28 C27 117.2(2) . . ?
C19 C28 C27 119.7(3) . . ?
C30 N29 C42 118.7(2) . . ?
C30 N29 Cu3 129.17(19) . . ?
C42 N29 Cu3 111.06(18) . . ?
N29 C30 C31 121.5(3) . . ?
N29 C30 C25 115.4(2) . . ?
C31 C30 C25 123.0(3) . . ?
C32 C31 C30 119.4(3) . . ?
C31 C32 C33 120.0(3) . . ?
C32 C33 C42 117.0(3) . . ?
C32 C33 C34 124.5(3) . . ?
C42 C33 C34 118.5(3) . . ?
C35 C34 C33 121.0(3) . . ?
C34 C35 C36 121.9(3) . . ?
C37 C36 C41 117.5(3) . . ?
C37 C36 C35 124.2(3) . . ?
C41 C36 C35 118.3(3) . . ?
C38 C37 C36 119.3(3) . . ?
C37 C38 C39 119.4(3) . . ?
N40 C39 C38 123.5(3) . . ?
C39 N40 C41 117.3(3) . . ?
C39 N40 Cu3 129.5(2) . . ?
C41 N40 Cu3 112.82(19) . . ?
N40 C41 C36 123.0(3) . . ?
N40 C41 C42 117.2(2) . . ?
C36 C41 C42 119.8(3) . . ?
N29 C42 C33 122.7(3) . . ?
N29 C42 C41 117.2(2) . . ?
C33 C42 C41 120.1(3) . . ?
C44 N43 C56 117.2(2) . . ?
C44 N43 Cu3 129.6(2) . . ?
C56 N43 Cu3 112.39(18) . . ?
N43 C44 C45 123.4(3) . . ?
C46 C45 C44 119.1(3) . . ?
C45 C46 C47 119.5(3) . . ?
C46 C47 C56 117.7(3) . . ?
C46 C47 C48 123.7(3) . . ?
C56 C47 C48 118.6(3) . . ?
C49 C48 C47 121.7(3) . . ?
C48 C49 C50 121.0(3) . . ?
C51 C50 C55 117.1(3) . . ?
C51 C50 C49 124.3(3) . . ?
C55 C50 C49 118.6(3) . . ?
C52 C51 C50 119.8(3) . . ?
C51 C52 C53 119.3(3) . . ?
N54 C53 C52 122.1(3) . . ?
N54 C53 C58 115.8(2) . . ?
C52 C53 C58 122.0(3) . . ?
C53 N54 C55 118.2(2) . . ?
C53 N54 Cu3 129.86(19) . . ?
C55 N54 Cu3 111.40(18) . . ?
N54 C55 C50 123.0(3) . . ?
N54 C55 C56 116.8(2) . . ?
C50 C55 C56 120.2(3) . . ?
N43 C56 C47 123.0(3) . . ?
N43 C56 C55 117.4(2) . . ?
C47 C56 C55 119.6(3) . . ?
C58 N57 C70 118.1(2) . . ?
C58 N57 Cu2 129.38(19) . . ?
C70 N57 Cu2 112.21(18) . . ?
N57 C58 C59 122.4(3) . . ?
N57 C58 C53 115.3(2) . . ?
C59 C58 C53 122.2(3) . . ?
C60 C59 C58 119.2(3) . . ?
C59 C60 C61 120.1(3) . . ?
C60 C61 C70 117.4(3) . . ?
C60 C61 C62 124.1(3) . . ?
C70 C61 C62 118.5(3) . . ?
C63 C62 C61 121.8(3) . . ?
C62 C63 C64 121.2(3) . . ?
C65 C64 C69 117.3(3) . . ?
C65 C64 C63 123.7(3) . . ?
C69 C64 C63 119.0(3) . . ?
C66 C65 C64 120.2(3) . . ?
C65 C66 C67 119.0(3) . . ?
N68 C67 C66 122.6(3) . . ?
N68 C67 C72 115.6(2) . . ?
C66 C67 C72 121.8(3) . . ?
C67 N68 C69 118.0(2) . . ?
C67 N68 Cu2 128.98(19) . . ?
C69 N68 Cu2 112.75(18) . . ?
N68 C69 C64 122.7(3) . . ?
N68 C69 C70 117.8(2) . . ?
C64 C69 C70 119.5(3) . . ?
N57 C70 C61 122.7(3) . . ?
N57 C70 C69 117.4(2) . . ?
C61 C70 C69 119.9(3) . . ?
C72 N71 C84 118.4(2) . . ?
C72 N71 Cu1 129.36(19) . . ?
C84 N71 Cu1 111.56(18) . . ?
N71 C72 C73 122.0(3) . . ?
N71 C72 C67 116.0(2) . . ?
C73 C72 C67 121.9(3) . . ?
C74 C73 C72 119.1(3) . . ?
C73 C74 C75 119.9(3) . . ?
C74 C75 C84 117.1(3) . . ?
C74 C75 C76 124.4(3) . . ?
C84 C75 C76 118.5(3) . . ?
C77 C76 C75 121.3(3) . . ?
C76 C77 C78 121.4(3) . . ?
C79 C78 C83 117.2(3) . . ?
C79 C78 C77 124.0(3) . . ?
C83 C78 C77 118.9(3) . . ?
C80 C79 C78 120.0(3) . . ?
C79 C80 C81 119.1(3) . . ?
N82 C81 C80 123.4(3) . . ?
C81 N82 C83 117.1(2) . . ?
C81 N82 Cu1 130.2(2) . . ?
C83 N82 Cu1 112.03(18) . . ?
N82 C83 C78 123.1(3) . . ?
N82 C83 C84 117.7(2) . . ?
C78 C83 C84 119.2(3) . . ?
N71 C84 C75 122.8(3) . . ?
N71 C84 C83 116.8(2) . . ?
C75 C84 C83 120.4(3) . . ?
N85 C86 C87 179.4(7) . . ?
N88 C89 C90 179.3(6) . . ?
N91 C92 C93 178.8(5) . . ?
F3 P1 F2 92.02(17) . . ?
F3 P1 F5 89.13(16) . . ?
F2 P1 F5 90.42(17) . . ?
F3 P1 F6 93.13(16) . . ?
F2 P1 F6 91.02(16) . . ?
F5 P1 F6 177.28(18) . . ?
F3 P1 F1 90.05(17) . . ?
F2 P1 F1 177.81(19) . . ?
F5 P1 F1 88.89(17) . . ?
F6 P1 F1 89.59(16) . . ?
F3 P1 F4 178.81(17) . . ?
F2 P1 F4 89.09(16) . . ?
F5 P1 F4 90.44(15) . . ?
F6 P1 F4 87.27(14) . . ?
F1 P1 F4 88.83(16) . . ?
F7 P2 F12 90.74(17) . . ?
F7 P2 F10 92.40(19) . . ?
F12 P2 F10 92.24(18) . . ?
F7 P2 F11 90.11(18) . . ?
F12 P2 F11 178.4(2) . . ?
F10 P2 F11 89.13(17) . . ?
F7 P2 F9 90.43(19) . . ?
F12 P2 F9 88.61(16) . . ?
F10 P2 F9 177.04(18) . . ?
F11 P2 F9 89.97(16) . . ?
F7 P2 F8 179.71(18) . . ?
F12 P2 F8 89.02(16) . . ?
F10 P2 F8 87.78(17) . . ?
F11 P2 F8 90.13(17) . . ?
F9 P2 F8 89.40(17) . . ?
F17 P3 F16 90.0 . . ?
F17 P3 F18 180.0 . . ?
F16 P3 F18 90.0 . . ?
F17 P3 F13 90.0 . . ?
F16 P3 F13 90.0 . . ?
F18 P3 F13 90.0 . . ?
F17 P3 F14 90.0 . . ?
F16 P3 F14 90.0 . . ?
F18 P3 F14 90.0 . . ?
F13 P3 F14 180.0 . . ?
F17 P3 F15 90.0 . . ?
F16 P3 F15 180.0 . . ?
F18 P3 F15 90.0 . . ?
F13 P3 F15 90.0 . . ?
F14 P3 F15 90.0 . . ?
F14' P3' F16' 90.0 . . ?
F14' P3' F18' 90.0 . . ?
F16' P3' F18' 90.0 . . ?
F14' P3' F15' 90.0 . . ?
F16' P3' F15' 180.0 . . ?
F18' P3' F15' 90.0 . . ?
F14' P3' F13' 180.0 . . ?
F16' P3' F13' 90.0 . . ?
F18' P3' F13' 90.0 . . ?
F15' P3' F13' 90.0 . . ?
F14' P3' F17' 90.0 . . ?
F16' P3' F17' 90.0 . . ?
F18' P3' F17' 180.0(4) . . ?
F15' P3' F17' 90.0 . . ?
F13' P3' F17' 90.0 . . ?
F17" P3" F15" 90.0 . . ?
F17" P3" F13" 90.0 . . ?
F15" P3" F13" 90.0 . . ?
F17" P3" F14" 90.0 . . ?
F15" P3" F14" 90.0 . . ?
F13" P3" F14" 180.0 . . ?
F17" P3" F16" 90.0 . . ?
F15" P3" F16" 180.0 . . ?
F13" P3" F16" 90.0 . . ?
F14" P3" F16" 90.0 . . ?
F17" P3" F18" 180.0 . . ?
F15" P3" F18" 90.0 . . ?
F13" P3" F18" 90.0 . . ?
F14" P3" F18" 90.0 . . ?
F16" P3" F18" 90.0 . . ?

loop_
_geom_bond_atom_site_label_1
_geom_bond_atom_site_label_2
_geom_bond_distance
_geom_bond_site_symmetry_2
_geom_bond_publ_flag
Cu1 N82 2.047(2) . ?
Cu1 N1 2.051(2) . ?
Cu1 N71 2.078(2) . ?
Cu1 N12 2.079(2) . ?
Cu2 N68 2.098(2) . ?
Cu2 N15 2.107(2) . ?
Cu2 N26 2.108(2) . ?
Cu2 N57 2.118(2) . ?
Cu3 N40 2.024(2) . ?
Cu3 N43 2.030(2) . ?
Cu3 N54 2.080(2) . ?
Cu3 N29 2.088(2) . ?
N1 C2 1.328(4) . ?
N1 C14 1.364(4) . ?
C2 C3 1.406(4) . ?
C3 C4 1.366(5) . ?
C4 C5 1.401(5) . ?
C5 C14 1.408(4) . ?
C5 C6 1.435(5) . ?
C6 C7 1.339(6) . ?
C7 C8 1.433(5) . ?
C8 C9 1.398(5) . ?
C8 C13 1.416(4) . ?
C9 C10 1.362(5) . ?
C10 C11 1.407(4) . ?
C11 N12 1.337(4) . ?
C11 C16 1.479(4) . ?
N12 C13 1.354(4) . ?
C13 C14 1.437(4) . ?
N15 C16 1.339(4) . ?
N15 C28 1.351(4) . ?
C16 C17 1.406(4) . ?
C17 C18 1.365(5) . ?
C18 C19 1.398(5) . ?
C19 C28 1.415(4) . ?
C19 C20 1.433(5) . ?
C20 C21 1.346(5) . ?
C21 C22 1.437(5) . ?
C22 C23 1.398(5) . ?
C22 C27 1.413(4) . ?
C23 C24 1.363(5) . ?
C24 C25 1.410(4) . ?
C25 N26 1.335(4) . ?
C25 C30 1.480(4) . ?
N26 C27 1.357(4) . ?
C27 C28 1.442(4) . ?
N29 C30 1.334(4) . ?
N29 C42 1.352(4) . ?
C30 C31 1.416(4) . ?
C31 C32 1.361(5) . ?
C32 C33 1.400(5) . ?
C33 C42 1.414(4) . ?
C33 C34 1.429(5) . ?
C34 C35 1.348(5) . ?
C35 C36 1.434(5) . ?
C36 C37 1.399(5) . ?
C36 C41 1.408(4) . ?
C37 C38 1.367(5) . ?
C38 C39 1.395(4) . ?
C39 N40 1.326(4) . ?
N40 C41 1.363(4) . ?
C41 C42 1.428(4) . ?
N43 C44 1.332(4) . ?
N43 C56 1.363(4) . ?
C44 C45 1.402(4) . ?
C45 C46 1.366(5) . ?
C46 C47 1.397(5) . ?
C47 C56 1.407(4) . ?
C47 C48 1.436(5) . ?
C48 C49 1.346(5) . ?
C49 C50 1.437(4) . ?
C50 C51 1.401(4) . ?
C50 C55 1.409(4) . ?
C51 C52 1.368(4) . ?
C52 C53 1.410(4) . ?
C53 N54 1.336(4) . ?
C53 C58 1.479(4) . ?
N54 C55 1.357(3) . ?
C55 C56 1.435(4) . ?
N57 C58 1.337(4) . ?
N57 C70 1.359(4) . ?
C58 C59 1.408(4) . ?
C59 C60 1.364(5) . ?
C60 C61 1.399(5) . ?
C61 C70 1.410(4) . ?
C61 C62 1.434(5) . ?
C62 C63 1.340(6) . ?
C63 C64 1.433(5) . ?
C64 C65 1.403(5) . ?
C64 C69 1.411(4) . ?
C65 C66 1.360(5) . ?
C66 C67 1.409(4) . ?
C67 N68 1.339(4) . ?
C67 C72 1.477(4) . ?
N68 C69 1.357(4) . ?
C69 C70 1.438(4) . ?
N71 C72 1.334(4) . ?
N71 C84 1.359(3) . ?
C72 C73 1.409(4) . ?
C73 C74 1.369(5) . ?
C74 C75 1.403(5) . ?
C75 C84 1.407(4) . ?
C75 C76 1.433(4) . ?
C76 C77 1.348(5) . ?
C77 C78 1.434(5) . ?
C78 C79 1.398(5) . ?
C78 C83 1.412(4) . ?
C79 C80 1.361(5) . ?
C80 C81 1.400(4) . ?
C81 N82 1.334(4) . ?
N82 C83 1.363(4) . ?
C83 C84 1.435(4) . ?
N85 C86 1.135(6) . ?
C86 C87 1.443(7) . ?
N88 C89 1.142(6) . ?
C89 C90 1.454(7) . ?
N91 C92 1.129(6) . ?
C92 C93 1.447(6) . ?
P1 F3 1.558(2) . ?
P1 F2 1.570(3) . ?
P1 F5 1.577(2) . ?
P1 F6 1.582(2) . ?
P1 F1 1.588(3) . ?
P1 F4 1.596(2) . ?
P2 F7 1.566(3) . ?
P2 F12 1.581(3) . ?
P2 F10 1.581(3) . ?
P2 F11 1.588(3) . ?
P2 F9 1.588(3) . ?
P2 F8 1.594(3) . ?
P3 F17 1.5899 . ?
P3 F16 1.5899 . ?
P3 F18 1.5900 . ?
P3 F13 1.5900 . ?
P3 F14 1.5900 . ?
P3 F15 1.5901 . ?
P3' F14' 1.5899 . ?
P3' F16' 1.5900 . ?
P3' F18' 1.5900 . ?
P3' F15' 1.5900 . ?
P3' F13' 1.5900 . ?
P3' F17' 1.5901 . ?
P3" F17" 1.5899 . ?
P3" F15" 1.5899 . ?
P3" F13" 1.5900 . ?
P3" F14" 1.5900 . ?
P3" F16" 1.5901 . ?
P3" F18" 1.5901 . ?

loop_
_geom_torsion_atom_site_label_1
_geom_torsion_atom_site_label_2
_geom_torsion_atom_site_label_3
_geom_torsion_atom_site_label_4
_geom_torsion
_geom_torsion_site_symmetry_1
_geom_torsion_site_symmetry_2
_geom_torsion_site_symmetry_3
_geom_torsion_site_symmetry_4
_geom_torsion_publ_flag
N82 Cu1 N1 C2 -67.7(3) . . . . ?
N71 Cu1 N1 C2 35.3(3) . . . . ?
N12 Cu1 N1 C2 173.2(3) . . . . ?
N82 Cu1 N1 C14 121.7(2) . . . . ?
N71 Cu1 N1 C14 -135.26(19) . . . . ?
N12 Cu1 N1 C14 2.63(19) . . . . ?
C14 N1 C2 C3 -0.5(5) . . . . ?
Cu1 N1 C2 C3 -170.7(3) . . . . ?
N1 C2 C3 C4 -0.3(6) . . . . ?
C2 C3 C4 C5 0.0(6) . . . . ?
C3 C4 C5 C14 1.2(5) . . . . ?
C3 C4 C5 C6 -176.9(4) . . . . ?
C4 C5 C6 C7 176.6(4) . . . . ?
C14 C5 C6 C7 -1.4(5) . . . . ?
C5 C6 C7 C8 3.1(6) . . . . ?
C6 C7 C8 C9 -179.7(4) . . . . ?
C6 C7 C8 C13 0.5(5) . . . . ?
C13 C8 C9 C10 2.9(5) . . . . ?
C7 C8 C9 C10 -176.9(3) . . . . ?
C8 C9 C10 C11 3.2(5) . . . . ?
C9 C10 C11 N12 -6.7(5) . . . . ?
C9 C10 C11 C16 171.5(3) . . . . ?
C10 C11 N12 C13 3.5(4) . . . . ?
C16 C11 N12 C13 -174.8(2) . . . . ?
C10 C11 N12 Cu1 -166.9(2) . . . . ?
C16 C11 N12 Cu1 14.8(4) . . . . ?
N82 Cu1 N12 C11 24.0(3) . . . . ?
N1 Cu1 N12 C11 172.5(3) . . . . ?
N71 Cu1 N12 C11 -79.2(3) . . . . ?
N82 Cu1 N12 C13 -146.93(18) . . . . ?
N1 Cu1 N12 C13 1.56(19) . . . . ?
N71 Cu1 N12 C13 109.9(2) . . . . ?
C11 N12 C13 C8 3.1(4) . . . . ?
Cu1 N12 C13 C8 175.1(2) . . . . ?
C11 N12 C13 C14 -177.5(3) . . . . ?
Cu1 N12 C13 C14 -5.5(3) . . . . ?
C9 C8 C13 N12 -6.3(4) . . . . ?
C7 C8 C13 N12 173.5(3) . . . . ?
C9 C8 C13 C14 174.3(3) . . . . ?
C7 C8 C13 C14 -5.9(4) . . . . ?
C2 N1 C14 C5 1.8(4) . . . . ?
Cu1 N1 C14 C5 173.6(2) . . . . ?
C2 N1 C14 C13 -178.2(3) . . . . ?
Cu1 N1 C14 C13 -6.4(3) . . . . ?
C4 C5 C14 N1 -2.1(5) . . . . ?
C6 C5 C14 N1 176.0(3) . . . . ?
C4 C5 C14 C13 177.9(3) . . . . ?
C6 C5 C14 C13 -3.9(5) . . . . ?
N12 C13 C14 N1 8.2(4) . . . . ?
C8 C13 C14 N1 -172.4(3) . . . . ?
N12 C13 C14 C5 -171.8(3) . . . . ?
C8 C13 C14 C5 7.6(4) . . . . ?
N68 Cu2 N15 C16 -67.2(3) . . . . ?
N26 Cu2 N15 C16 175.8(2) . . . . ?
N57 Cu2 N15 C16 33.9(2) . . . . ?
N68 Cu2 N15 C28 119.72(19) . . . . ?
N26 Cu2 N15 C28 2.73(17) . . . . ?
N57 Cu2 N15 C28 -139.20(17) . . . . ?
C28 N15 C16 C17 3.5(4) . . . . ?
Cu2 N15 C16 C17 -169.2(2) . . . . ?
C28 N15 C16 C11 -173.7(2) . . . . ?
Cu2 N15 C16 C11 13.6(3) . . . . ?
N12 C11 C16 N15 41.1(3) . . . . ?
C10 C11 C16 N15 -137.3(3) . . . . ?
N12 C11 C16 C17 -136.1(3) . . . . ?
C10 C11 C16 C17 45.5(4) . . . . ?
N15 C16 C17 C18 -5.0(4) . . . . ?
C11 C16 C17 C18 172.0(3) . . . . ?
C16 C17 C18 C19 1.8(4) . . . . ?
C17 C18 C19 C28 2.4(4) . . . . ?
C17 C18 C19 C20 -176.3(3) . . . . ?
C18 C19 C20 C21 177.7(3) . . . . ?
C28 C19 C20 C21 -1.0(5) . . . . ?
C19 C20 C21 C22 2.4(5) . . . . ?
C20 C21 C22 C23 -179.9(3) . . . . ?
C20 C21 C22 C27 0.9(5) . . . . ?
C27 C22 C23 C24 2.9(4) . . . . ?
C21 C22 C23 C24 -176.3(3) . . . . ?
C22 C23 C24 C25 2.1(5) . . . . ?
C23 C24 C25 N26 -5.8(4) . . . . ?
C23 C24 C25 C30 171.2(3) . . . . ?
C24 C25 N26 C27 4.0(4) . . . . ?
C30 C25 N26 C27 -173.2(2) . . . . ?
C24 C25 N26 Cu2 -167.7(2) . . . . ?
C30 C25 N26 Cu2 15.1(4) . . . . ?
N68 Cu2 N26 C25 30.9(3) . . . . ?
N15 Cu2 N26 C25 173.7(2) . . . . ?
N57 Cu2 N26 C25 -74.5(3) . . . . ?
N68 Cu2 N26 C27 -141.07(17) . . . . ?
N15 Cu2 N26 C27 1.63(17) . . . . ?
N57 Cu2 N26 C27 113.44(19) . . . . ?
C25 N26 C27 C22 1.4(4) . . . . ?
Cu2 N26 C27 C22 174.4(2) . . . . ?
C25 N26 C27 C28 -178.7(2) . . . . ?
Cu2 N26 C27 C28 -5.7(3) . . . . ?
C23 C22 C27 N26 -4.9(4) . . . . ?
C21 C22 C27 N26 174.4(3) . . . . ?
C23 C22 C27 C28 175.3(3) . . . . ?
C21 C22 C27 C28 -5.5(4) . . . . ?
C16 N15 C28 C19 1.0(4) . . . . ?
Cu2 N15 C28 C19 174.9(2) . . . . ?
C16 N15 C28 C27 179.5(2) . . . . ?
Cu2 N15 C28 C27 -6.6(3) . . . . ?
C18 C19 C28 N15 -4.0(4) . . . . ?
C20 C19 C28 N15 174.8(3) . . . . ?
C18 C19 C28 C27 177.6(3) . . . . ?
C20 C19 C28 C27 -3.6(4) . . . . ?
N26 C27 C28 N15 8.5(4) . . . . ?
C22 C27 C28 N15 -171.7(2) . . . . ?
N26 C27 C28 C19 -173.0(2) . . . . ?
C22 C27 C28 C19 6.9(4) . . . . ?
N40 Cu3 N29 C30 171.7(2) . . . . ?
N43 Cu3 N29 C30 27.2(3) . . . . ?
N54 Cu3 N29 C30 -74.5(3) . . . . ?
N40 Cu3 N29 C42 3.69(19) . . . . ?
N43 Cu3 N29 C42 -140.82(18) . . . . ?
N54 Cu3 N29 C42 117.5(2) . . . . ?
C42 N29 C30 C31 3.4(4) . . . . ?
Cu3 N29 C30 C31 -163.8(2) . . . . ?
C42 N29 C30 C25 -175.2(2) . . . . ?
Cu3 N29 C30 C25 17.5(4) . . . . ?
N26 C25 C30 N29 37.6(3) . . . . ?
C24 C25 C30 N29 -139.6(3) . . . . ?
N26 C25 C30 C31 -141.0(3) . . . . ?
C24 C25 C30 C31 41.8(4) . . . . ?
N29 C30 C31 C32 -7.0(4) . . . . ?
C25 C30 C31 C32 171.5(3) . . . . ?
C30 C31 C32 C33 3.2(5) . . . . ?
C31 C32 C33 C42 3.6(5) . . . . ?
C31 C32 C33 C34 -176.8(3) . . . . ?
C32 C33 C34 C35 -178.7(4) . . . . ?
C42 C33 C34 C35 0.9(5) . . . . ?
C33 C34 C35 C36 2.8(6) . . . . ?
C34 C35 C36 C37 176.8(4) . . . . ?
C34 C35 C36 C41 -1.3(5) . . . . ?
C41 C36 C37 C38 1.4(5) . . . . ?
C35 C36 C37 C38 -176.8(4) . . . . ?
C36 C37 C38 C39 0.5(6) . . . . ?
C37 C38 C39 N40 -1.4(6) . . . . ?
C38 C39 N40 C41 0.3(5) . . . . ?
C38 C39 N40 Cu3 -171.8(3) . . . . ?
N43 Cu3 N40 C39 -73.6(3) . . . . ?
N54 Cu3 N40 C39 32.5(3) . . . . ?
N29 Cu3 N40 C39 173.3(3) . . . . ?
N43 Cu3 N40 C41 114.0(2) . . . . ?
N54 Cu3 N40 C41 -139.94(19) . . . . ?
N29 Cu3 N40 C41 0.9(2) . . . . ?
C39 N40 C41 C36 1.7(4) . . . . ?
Cu3 N40 C41 C36 175.1(2) . . . . ?
C39 N40 C41 C42 -178.7(3) . . . . ?
Cu3 N40 C41 C42 -5.3(3) . . . . ?
C37 C36 C41 N40 -2.6(5) . . . . ?
C35 C36 C41 N40 175.7(3) . . . . ?
C37 C36 C41 C42 177.8(3) . . . . ?
C35 C36 C41 C42 -3.9(5) . . . . ?
C30 N29 C42 C33 3.9(4) . . . . ?
Cu3 N29 C42 C33 173.3(2) . . . . ?
C30 N29 C42 C41 -177.1(2) . . . . ?
Cu3 N29 C42 C41 -7.6(3) . . . . ?
C32 C33 C42 N29 -7.4(4) . . . . ?
C34 C33 C42 N29 172.9(3) . . . . ?
C32 C33 C42 C41 173.6(3) . . . . ?
C34 C33 C42 C41 -6.1(4) . . . . ?
N40 C41 C42 N29 8.9(4) . . . . ?
C36 C41 C42 N29 -171.5(3) . . . . ?
N40 C41 C42 C33 -172.0(3) . . . . ?
C36 C41 C42 C33 7.6(4) . . . . ?
N40 Cu3 N43 C44 -72.1(3) . . . . ?
N54 Cu3 N43 C44 172.2(3) . . . . ?
N29 Cu3 N43 C44 31.6(3) . . . . ?
N40 Cu3 N43 C56 118.6(2) . . . . ?
N54 Cu3 N43 C56 2.96(18) . . . . ?
N29 Cu3 N43 C56 -137.66(18) . . . . ?
C56 N43 C44 C45 0.4(4) . . . . ?
Cu3 N43 C44 C45 -168.5(2) . . . . ?
N43 C44 C45 C46 -1.8(5) . . . . ?
C44 C45 C46 C47 0.4(5) . . . . ?
C45 C46 C47 C56 2.1(4) . . . . ?
C45 C46 C47 C48 -177.4(3) . . . . ?
C46 C47 C48 C49 177.8(3) . . . . ?
C56 C47 C48 C49 -1.7(4) . . . . ?
C47 C48 C49 C50 3.8(5) . . . . ?
C48 C49 C50 C51 179.6(3) . . . . ?
C48 C49 C50 C55 -0.3(4) . . . . ?
C55 C50 C51 C52 3.3(4) . . . . ?
C49 C50 C51 C52 -176.5(3) . . . . ?
C50 C51 C52 C53 2.9(4) . . . . ?
C51 C52 C53 N54 -6.5(4) . . . . ?
C51 C52 C53 C58 169.9(3) . . . . ?
C52 C53 N54 C55 3.2(4) . . . . ?
C58 C53 N54 C55 -173.4(2) . . . . ?
C52 C53 N54 Cu3 -167.2(2) . . . . ?
C58 C53 N54 Cu3 16.2(4) . . . . ?
N40 Cu3 N54 C53 27.7(3) . . . . ?
N43 Cu3 N54 C53 172.7(2) . . . . ?
N29 Cu3 N54 C53 -75.2(3) . . . . ?
N40 Cu3 N54 C55 -143.20(17) . . . . ?
N43 Cu3 N54 C55 1.77(17) . . . . ?
N29 Cu3 N54 C55 113.88(19) . . . . ?
C53 N54 C55 C50 3.6(4) . . . . ?
Cu3 N54 C55 C50 175.6(2) . . . . ?
C53 N54 C55 C56 -178.2(2) . . . . ?
Cu3 N54 C55 C56 -6.1(3) . . . . ?
C51 C50 C55 N54 -6.8(4) . . . . ?
C49 C50 C55 N54 173.0(3) . . . . ?
C51 C50 C55 C56 175.0(2) . . . . ?
C49 C50 C55 C56 -5.1(4) . . . . ?
C44 N43 C56 C47 2.4(4) . . . . ?
Cu3 N43 C56 C47 173.1(2) . . . . ?
C44 N43 C56 C55 -178.0(2) . . . . ?
Cu3 N43 C56 C55 -7.3(3) . . . . ?
C46 C47 C56 N43 -3.6(4) . . . . ?
C48 C47 C56 N43 175.9(3) . . . . ?
C46 C47 C56 C55 176.7(3) . . . . ?
C48 C47 C56 C55 -3.7(4) . . . . ?
N54 C55 C56 N43 9.2(4) . . . . ?
C50 C55 C56 N43 -172.5(2) . . . . ?
N54 C55 C56 C47 -171.1(2) . . . . ?
C50 C55 C56 C47 7.1(4) . . . . ?
N68 Cu2 N57 C58 175.5(3) . . . . ?
N15 Cu2 N57 C58 33.6(3) . . . . ?
N26 Cu2 N57 C58 -67.3(3) . . . . ?
N68 Cu2 N57 C70 1.96(19) . . . . ?
N15 Cu2 N57 C70 -140.02(19) . . . . ?
N26 Cu2 N57 C70 119.2(2) . . . . ?
C70 N57 C58 C59 1.2(4) . . . . ?
Cu2 N57 C58 C59 -172.0(2) . . . . ?
C70 N57 C58 C53 -176.4(2) . . . . ?
Cu2 N57 C58 C53 10.3(4) . . . . ?
N54 C53 C58 N57 41.0(4) . . . . ?
C52 C53 C58 N57 -135.7(3) . . . . ?
N54 C53 C58 C59 -136.7(3) . . . . ?
C52 C53 C58 C59 46.7(4) . . . . ?
N57 C58 C59 C60 -3.1(5) . . . . ?
C53 C58 C59 C60 174.4(3) . . . . ?
C58 C59 C60 C61 1.7(6) . . . . ?
C59 C60 C61 C70 1.4(6) . . . . ?
C59 C60 C61 C62 -178.3(4) . . . . ?
C60 C61 C62 C63 178.5(4) . . . . ?
C70 C61 C62 C63 -1.1(7) . . . . ?
C61 C62 C63 C64 2.6(7) . . . . ?
C62 C63 C64 C65 179.0(4) . . . . ?
C62 C63 C64 C69 -0.6(7) . . . . ?
C69 C64 C65 C66 1.9(5) . . . . ?
C63 C64 C65 C66 -177.7(4) . . . . ?
C64 C65 C66 C67 0.9(5) . . . . ?
C65 C66 C67 N68 -2.6(5) . . . . ?
C65 C66 C67 C72 175.7(3) . . . . ?
C66 C67 N68 C69 1.3(4) . . . . ?
C72 C67 N68 C69 -177.1(2) . . . . ?
C66 C67 N68 Cu2 -172.5(2) . . . . ?
C72 C67 N68 Cu2 9.1(4) . . . . ?
N15 Cu2 N68 C67 -72.6(3) . . . . ?
N26 Cu2 N68 C67 32.6(3) . . . . ?
N57 Cu2 N68 C67 175.4(2) . . . . ?
N15 Cu2 N68 C69 113.4(2) . . . . ?
N26 Cu2 N68 C69 -141.46(19) . . . . ?
N57 Cu2 N68 C69 1.34(19) . . . . ?
C67 N68 C69 C64 1.8(4) . . . . ?
Cu2 N68 C69 C64 176.6(3) . . . . ?
C67 N68 C69 C70 -179.2(3) . . . . ?
Cu2 N68 C69 C70 -4.4(3) . . . . ?
C65 C64 C69 N68 -3.4(5) . . . . ?
C63 C64 C69 N68 176.3(3) . . . . ?
C65 C64 C69 C70 177.6(3) . . . . ?
C63 C64 C69 C70 -2.7(5) . . . . ?
C58 N57 C70 C61 2.1(4) . . . . ?
Cu2 N57 C70 C61 176.4(3) . . . . ?
C58 N57 C70 C69 -179.3(3) . . . . ?
Cu2 N57 C70 C69 -4.9(3) . . . . ?
C60 C61 C70 N57 -3.4(5) . . . . ?
C62 C61 C70 N57 176.3(3) . . . . ?
C60 C61 C70 C69 178.0(3) . . . . ?
C62 C61 C70 C69 -2.3(5) . . . . ?
N68 C69 C70 N57 6.5(4) . . . . ?
C64 C69 C70 N57 -174.5(3) . . . . ?
N68 C69 C70 C61 -174.9(3) . . . . ?
C64 C69 C70 C61 4.2(5) . . . . ?
N82 Cu1 N71 C72 173.5(2) . . . . ?
N1 Cu1 N71 C72 26.4(2) . . . . ?
N12 Cu1 N71 C72 -71.4(3) . . . . ?
N82 Cu1 N71 C84 3.35(17) . . . . ?
N1 Cu1 N71 C84 -143.80(17) . . . . ?
N12 Cu1 N71 C84 118.39(19) . . . . ?
C84 N71 C72 C73 4.9(4) . . . . ?
Cu1 N71 C72 C73 -164.7(2) . . . . ?
C84 N71 C72 C67 -170.6(2) . . . . ?
Cu1 N71 C72 C67 19.8(3) . . . . ?
N68 C67 C72 N71 40.5(4) . . . . ?
C66 C67 C72 N71 -137.9(3) . . . . ?
N68 C67 C72 C73 -135.0(3) . . . . ?
C66 C67 C72 C73 46.6(4) . . . . ?
N71 C72 C73 C74 -8.2(4) . . . . ?
C67 C72 C73 C74 167.0(3) . . . . ?
C72 C73 C74 C75 3.3(4) . . . . ?
C73 C74 C75 C84 4.3(4) . . . . ?
C73 C74 C75 C76 -174.4(3) . . . . ?
C74 C75 C76 C77 -179.5(3) . . . . ?
C84 C75 C76 C77 1.8(4) . . . . ?
C75 C76 C77 C78 2.7(5) . . . . ?
C76 C77 C78 C79 178.2(3) . . . . ?
C76 C77 C78 C83 -1.9(4) . . . . ?
C83 C78 C79 C80 1.4(4) . . . . ?
C77 C78 C79 C80 -178.8(3) . . . . ?
C78 C79 C80 C81 0.4(4) . . . . ?
C79 C80 C81 N82 -1.3(4) . . . . ?
C80 C81 N82 C83 0.2(4) . . . . ?
C80 C81 N82 Cu1 -169.9(2) . . . . ?
N1 Cu1 N82 C81 -77.3(3) . . . . ?
N71 Cu1 N82 C81 171.7(2) . . . . ?
N12 Cu1 N82 C81 32.9(3) . . . . ?
N1 Cu1 N82 C83 112.2(2) . . . . ?
N71 Cu1 N82 C83 1.16(17) . . . . ?
N12 Cu1 N82 C83 -137.63(17) . . . . ?
C81 N82 C83 C78 1.8(4) . . . . ?
Cu1 N82 C83 C78 173.7(2) . . . . ?
C81 N82 C83 C84 -177.4(2) . . . . ?
Cu1 N82 C83 C84 -5.5(3) . . . . ?
C79 C78 C83 N82 -2.5(4) . . . . ?
C77 C78 C83 N82 177.6(2) . . . . ?
C79 C78 C83 C84 176.6(2) . . . . ?
C77 C78 C83 C84 -3.3(4) . . . . ?
C72 N71 C84 C75 3.3(4) . . . . ?
Cu1 N71 C84 C75 174.6(2) . . . . ?
C72 N71 C84 C83 -178.7(2) . . . . ?
Cu1 N71 C84 C83 -7.3(3) . . . . ?
C74 C75 C84 N71 -7.8(4) . . . . ?
C76 C75 C84 N71 171.0(3) . . . . ?
C74 C75 C84 C83 174.2(3) . . . . ?
C76 C75 C84 C83 -7.0(4) . . . . ?
N82 C83 C84 N71 8.8(4) . . . . ?
C78 C83 C84 N71 -170.3(2) . . . . ?
N82 C83 C84 C75 -173.0(2) . . . . ?
C78 C83 C84 C75 7.8(4) . . . . ?
